data_2022849
loop_
_publ_author_name
'Umirova, Gulnora A.'
'Turaev, Khayit Kh.'
'Alimnazarov, Bekmurod Kh.'
'Kasimov, Sherzod A.'
'Djalilov, Abdulakhat T.'
'Ibragimov, Bakhtiyar T.'
'Ashurov, Jamshid M.'

_publ_section_title
;
 Crystal structure and Hirshfeld surface analysis of
 8-azaniumylquinolinium tetrachloridozincate(II)
;
_journal_coeditor_code WM5692
_journal_issue 9
_journal_name_full 'Acta Crystallographica Section E Crystallographic Communications'
_journal_page_first 856
_journal_page_last 861
_journal_paper_doi 10.1107/S2056989023007466
_journal_volume 79
_journal_year 2023
_chemical_formula_iupac '(C9 H10 N2) [Zn Cl4]'
_chemical_formula_moiety 'C9 H10 N2 2+, Zn Cl4 2-'
_chemical_formula_sum 'C9 H10 Cl4 N2 Zn'
_chemical_formula_weight 353.36
_chemical_name_systematic
;
8-Azaniumylquinolinium tetrachloridozincate(II)
;
_space_group_crystal_system monoclinic
_space_group_IT_number 14
_space_group_name_Hall '-P 2yn'
_space_group_name_H-M_alt 'P 1 21/n 1'
_atom_sites_solution_hydrogens mixed
_atom_sites_solution_primary dual
_audit_creation_method
;
Olex2 1.5
(compiled 2023.03.06 svn.rbb2c1857 for OlexSys, GUI svn.r6748)
;
_cell_angle_alpha 90
_cell_angle_beta 92.8635(8)
_cell_angle_gamma 90
_cell_formula_units_Z 4
_cell_length_a 7.52646(6)
_cell_length_b 13.40703(12)
_cell_length_c 12.65801(11)
_cell_measurement_reflns_used 8253
_cell_measurement_temperature 566.15
_cell_measurement_theta_max 71.3480
_cell_measurement_theta_min 3.3170
_cell_volume 1275.693(19)
_computing_cell_refinement
;
CrysAlis PRO (Rigaku OD, 2020)
;
_computing_data_collection
;
CrysAlis PRO (Rigaku OD, 2020)
;
_computing_data_reduction
;
CrysAlis PRO (Rigaku OD, 2020)
;
_computing_molecular_graphics
;
OLEX2 (Dolomanov <i>et al.</i>,  2009)
;
_computing_publication_material
;
publCIF (Westrip, 2010)
;
_computing_structure_refinement
;
SHELXL (Sheldrick, 2015b)
;
_computing_structure_solution
;
SHELXT (Sheldrick, 2015a)
;
_diffrn_ambient_temperature 566.15
_diffrn_detector 'Hybrid Pixel Array Detector'
_diffrn_detector_area_resol_mean 10.0000
_diffrn_measured_fraction_theta_full 1.000
_diffrn_measured_fraction_theta_max 0.995
_diffrn_measurement_device 'four-circle diffractometer'
_diffrn_measurement_device_type 'Rigaku XtaLAB Synergy single source diffractometer with a HyPix3000 detector'
_diffrn_measurement_method '\w scans'
_diffrn_radiation_monochromator mirror
_diffrn_radiation_probe x-ray
_diffrn_radiation_type 'Cu K\a'
_diffrn_radiation_wavelength 1.54184
_diffrn_reflns_av_R_equivalents 0.0365
_diffrn_reflns_av_unetI/netI 0.0239
_diffrn_reflns_limit_h_max 7
_diffrn_reflns_limit_h_min -9
_diffrn_reflns_limit_k_max 16
_diffrn_reflns_limit_k_min -16
_diffrn_reflns_limit_l_max 15
_diffrn_reflns_limit_l_min -15
_diffrn_reflns_number 11239
_diffrn_reflns_theta_full 67.684
_diffrn_reflns_theta_max 71.436
_diffrn_reflns_theta_min 4.808
_diffrn_source 'micro-focus sealed X-ray tube'
_exptl_absorpt_coefficient_mu 10.163
_exptl_absorpt_correction_T_max 1.00000
_exptl_absorpt_correction_T_min 0.49111
_exptl_absorpt_correction_type multi-scan
_exptl_absorpt_process_details
;
(CrysAlis PRO; Rigaku OD, 2020)
;
_exptl_crystal_colour 'pale yellow'
_exptl_crystal_density_diffrn 1.840
_exptl_crystal_description block
_exptl_crystal_F_000 704
_exptl_crystal_size_max 0.24
_exptl_crystal_size_mid 0.21
_exptl_crystal_size_min 0.15
_refine_diff_density_max 0.315
_refine_diff_density_min -0.278
_refine_ls_extinction_coef 0.00359(19)
_refine_ls_extinction_expression Fc^*^=kFc[1+0.001xFc^2^\l^3^/sin(2\q)]^-1/4^
_refine_ls_extinction_method
;
SHELXL (Sheldrick, 2015b)
;
_refine_ls_goodness_of_fit_ref 1.064
_refine_ls_hydrogen_treatment mixed
_refine_ls_matrix_type full
_refine_ls_number_parameters 162
_refine_ls_number_reflns 2474
_refine_ls_number_restraints 4
_refine_ls_restrained_S_all 1.064
_refine_ls_R_factor_all 0.0243
_refine_ls_R_factor_gt 0.0231
_refine_ls_shift/su_max 0.001
_refine_ls_shift/su_mean 0.000
_refine_ls_structure_factor_coef Fsqd
_refine_ls_weighting_details 'w=1/[\s^2^(Fo^2^)+(0.0362P)^2^+0.3283P] where P=(Fo^2^+2Fc^2^)/3'
_refine_ls_weighting_scheme calc
_refine_ls_wR_factor_gt 0.0639
_refine_ls_wR_factor_ref 0.0647
_reflns_number_gt 2341
_reflns_number_total 2474
_reflns_threshold_expression 'I > 2\s(I)'
_cod_data_source_file wm5692sup1.cif
_cod_data_source_block I
_cod_original_cell_volume 1275.692(19)
_cod_original_sg_symbol_H-M 'P 21/n'
_cod_database_code 2022849
_shelx_space_group_comment
;
The symmetry employed for this shelxl refinement is uniquely defined
by the following loop, which should always be used as a source of
symmetry information in preference to the above space-group names.
They are only intended as comments.
;
_shelx_estimated_absorpt_t_min 0.194
_shelx_estimated_absorpt_t_max 0.311

loop_
_space_group_symop_operation_xyz
'x, y, z'
'-x+1/2, y+1/2, -z+1/2'
'-x, -y, -z'
'x-1/2, -y-1/2, z-1/2'

loop_
_atom_site_type_symbol
_atom_site_label
_atom_site_fract_x
_atom_site_fract_y
_atom_site_fract_z
_atom_site_U_iso_or_equiv
_atom_site_adp_type
_atom_site_calc_flag
_atom_site_occupancy
_atom_site_disorder_assembly
_atom_site_disorder_group
Zn Zn1 0.92145(3) 0.41694(2) 0.17409(2) 0.02862(11) Uani d 1 . .
Cl Cl4 0.66523(6) 0.36967(4) 0.07893(3) 0.03361(13) Uani d 1 . .
Cl Cl1 0.84550(6) 0.56627(3) 0.24448(4) 0.03547(13) Uani d 1 . .
Cl Cl2 0.95542(7) 0.31035(3) 0.31521(4) 0.03674(14) Uani d 1 . .
Cl Cl3 1.16765(6) 0.41294(4) 0.08236(4) 0.03691(14) Uani d 1 . .
N N2 0.4715(2) 0.39322(11) 0.28755(12) 0.0269(3) Uani d 1 . .
N N1 0.4398(2) 0.58098(12) 0.17865(12) 0.0296(4) Uani d 1 . .
C C1 0.3676(2) 0.56492(13) 0.28262(13) 0.0245(4) Uani d 1 . .
C C8 0.3848(2) 0.47086(13) 0.33164(13) 0.0228(3) Uani d 1 . .
C C9 0.3120(2) 0.45601(14) 0.43180(14) 0.0275(4) Uani d 1 . .
C C4 0.2233(2) 0.53608(16) 0.47875(15) 0.0340(4) Uani d 1 . .
H H4 0.173175 0.526950 0.543724 0.041 Uiso calc 1 . .
C C2 0.2837(2) 0.64101(14) 0.33141(16) 0.0320(4) Uani d 1 . .
H H2A 0.274830 0.703201 0.299033 0.038 Uiso calc 1 . .
C C7 0.4940(3) 0.30526(14) 0.33447(16) 0.0335(4) Uani d 1 . .
H H7 0.556834 0.255296 0.301634 0.040 Uiso calc 1 . .
C C5 0.3326(3) 0.36147(16) 0.47933(15) 0.0357(4) Uani d 1 . .
H H5 0.282864 0.349307 0.543880 0.043 Uiso calc 1 . .
C C6 0.4245(3) 0.28736(16) 0.43198(17) 0.0391(5) Uani d 1 . .
H H6 0.440294 0.225711 0.464797 0.047 Uiso calc 1 . .
C C3 0.2103(3) 0.62624(16) 0.43029(16) 0.0367(5) Uani d 1 . .
H H3 0.152643 0.678533 0.462586 0.044 Uiso calc 1 . .
H H1A 0.5529(15) 0.5639(17) 0.179(2) 0.042(7) Uiso d 1 . .
H H1B 0.434(3) 0.6446(9) 0.160(2) 0.056(8) Uiso d 1 . .
H H1C 0.381(3) 0.5492(16) 0.1272(14) 0.039(6) Uiso d 1 . .
H H2 0.518(3) 0.3968(17) 0.2270(11) 0.040(6) Uiso d 1 . .

loop_
_atom_site_aniso_label
_atom_site_aniso_U_11
_atom_site_aniso_U_22
_atom_site_aniso_U_33
_atom_site_aniso_U_12
_atom_site_aniso_U_13
_atom_site_aniso_U_23
Zn1 0.02863(16) 0.02727(16) 0.03004(16) 0.00008(9) 0.00209(11) -0.00273(9)
Cl4 0.0300(2) 0.0444(3) 0.0265(2) -0.00244(18) 0.00214(17) -0.00831(18)
Cl1 0.0422(3) 0.0237(2) 0.0402(3) 0.00109(18) -0.0005(2) -0.00495(17)
Cl2 0.0478(3) 0.0272(2) 0.0354(2) 0.00672(19) 0.0037(2) 0.00296(17)
Cl3 0.0301(2) 0.0450(3) 0.0360(3) -0.00615(18) 0.00597(19) -0.00603(19)
N2 0.0301(8) 0.0249(7) 0.0258(7) -0.0017(6) 0.0042(6) -0.0003(6)
N1 0.0371(9) 0.0273(9) 0.0244(8) -0.0017(7) 0.0025(7) 0.0033(6)
C1 0.0261(8) 0.0257(8) 0.0216(8) -0.0030(7) 0.0006(7) 0.0003(6)
C8 0.0233(8) 0.0249(9) 0.0203(8) -0.0030(7) -0.0001(6) -0.0014(6)
C9 0.0261(8) 0.0333(10) 0.0231(8) -0.0076(7) 0.0009(7) 0.0000(7)
C4 0.0305(9) 0.0469(12) 0.0250(9) -0.0049(8) 0.0058(7) -0.0074(8)
C2 0.0340(10) 0.0265(9) 0.0352(10) 0.0004(7) -0.0006(8) -0.0025(7)
C7 0.0315(10) 0.0242(9) 0.0445(11) -0.0002(7) -0.0007(8) 0.0014(8)
C5 0.0367(10) 0.0440(11) 0.0266(9) -0.0092(9) 0.0020(8) 0.0100(8)
C6 0.0394(11) 0.0345(10) 0.0428(11) -0.0054(9) -0.0041(9) 0.0161(9)
C3 0.0337(10) 0.0391(11) 0.0376(11) 0.0012(8) 0.0053(8) -0.0129(9)

loop_
_atom_type_symbol
_atom_type_description
_atom_type_scat_dispersion_real
_atom_type_scat_dispersion_imag
_atom_type_scat_source
C C 0.0181 0.0091 'International Tables Vol C Tables 4.2.6.8 and 6.1.1.4'
H H 0.0000 0.0000 'International Tables Vol C Tables 4.2.6.8 and 6.1.1.4'
Cl Cl 0.3639 0.7018 'International Tables Vol C Tables 4.2.6.8 and 6.1.1.4'
N N 0.0311 0.0180 'International Tables Vol C Tables 4.2.6.8 and 6.1.1.4'
Zn Zn -1.5491 0.6778 'International Tables Vol C Tables 4.2.6.8 and 6.1.1.4'

loop_
_geom_angle_atom_site_label_1
_geom_angle_atom_site_label_2
_geom_angle_atom_site_label_3
_geom_angle_site_symmetry_1
_geom_angle_site_symmetry_3
_geom_angle
_geom_angle_publ_flag
Cl1 Zn1 Cl4 . . 103.058(19) ?
Cl1 Zn1 Cl2 . . 105.30(2) ?
Cl2 Zn1 Cl4 . . 107.04(2) ?
Cl3 Zn1 Cl4 . . 114.479(19) ?
Cl3 Zn1 Cl1 . . 117.08(2) ?
Cl3 Zn1 Cl2 . . 109.07(2) ?
C8 N2 H2 . . 123.2(16) ?
C7 N2 C8 . . 123.26(16) ?
C7 N2 H2 . . 113.6(16) ?
C1 N1 H1A . . 111.1(17) ?
C1 N1 H1B . . 111.1(18) ?
C1 N1 H1C . . 113.6(16) ?
H1A N1 H1B . . 107(2) ?
H1A N1 H1C . . 109(2) ?
H1B N1 H1C . . 105(2) ?
C8 C1 N1 . . 119.84(15) ?
C2 C1 N1 . . 119.86(16) ?
C2 C1 C8 . . 120.31(17) ?
N2 C8 C1 . . 122.61(15) ?
N2 C8 C9 . . 118.20(16) ?
C1 C8 C9 . . 119.18(16) ?
C4 C9 C8 . . 118.77(17) ?
C5 C9 C8 . . 117.93(18) ?
C5 C9 C4 . . 123.31(17) ?
C9 C4 H4 . . 119.6 ?
C3 C4 C9 . . 120.82(18) ?
C3 C4 H4 . . 119.6 ?
C1 C2 H2A . . 119.7 ?
C1 C2 C3 . . 120.58(18) ?
C3 C2 H2A . . 119.7 ?
N2 C7 H7 . . 119.8 ?
N2 C7 C6 . . 120.47(18) ?
C6 C7 H7 . . 119.8 ?
C9 C5 H5 . . 119.5 ?
C6 C5 C9 . . 120.96(18) ?
C6 C5 H5 . . 119.5 ?
C7 C6 H6 . . 120.4 ?
C5 C6 C7 . . 119.13(18) ?
C5 C6 H6 . . 120.4 ?
C4 C3 C2 . . 120.33(18) ?
C4 C3 H3 . . 119.8 ?
C2 C3 H3 . . 119.8 ?

loop_
_geom_bond_atom_site_label_1
_geom_bond_atom_site_label_2
_geom_bond_site_symmetry_2
_geom_bond_distance
_geom_bond_publ_flag
Zn1 Cl4 . 2.3108(5) ?
Zn1 Cl1 . 2.2759(5) ?
Zn1 Cl2 . 2.2919(5) ?
Zn1 Cl3 . 2.2360(5) ?
N2 C8 . 1.362(2) ?
N2 C7 . 1.327(2) ?
N2 H2 . 0.860(10) ?
N1 C1 . 1.464(2) ?
N1 H1A . 0.882(10) ?
N1 H1B . 0.884(10) ?
N1 H1C . 0.877(10) ?
C1 C8 . 1.409(2) ?
C1 C2 . 1.364(3) ?
C8 C9 . 1.420(2) ?
C9 C4 . 1.411(3) ?
C9 C5 . 1.408(3) ?
C4 H4 . 0.9300 ?
C4 C3 . 1.357(3) ?
C2 H2A . 0.9300 ?
C2 C3 . 1.407(3) ?
C7 H7 . 0.9300 ?
C7 C6 . 1.385(3) ?
C5 H5 . 0.9300 ?
C5 C6 . 1.366(3) ?
C6 H6 . 0.9300 ?
C3 H3 . 0.9300 ?

loop_
_geom_hbond_atom_site_label_D
_geom_hbond_atom_site_label_H
_geom_hbond_atom_site_label_A
_geom_hbond_site_symmetry_D
_geom_hbond_site_symmetry_H
_geom_hbond_site_symmetry_A
_geom_hbond_distance_DH
_geom_hbond_distance_HA
_geom_hbond_distance_DA
_geom_hbond_angle_DHA
_geom_hbond_publ_flag
N1 H1A Cl1 ? ? ? 0.881(12) 2.314(14) 3.1309(16) 154(2) yes
N1 H1B Cl2 . . 2_655 0.886(13) 2.388(14) 3.1747(17) 148(2) yes
N1 H1C Cl3 . . 1_455 0.88(2) 2.48(2) 3.2415(16) 145.4(17) yes
N2 H2 Cl4 . . . 0.860(16) 2.254(17) 3.0958(16) 166(2) yes
C7 H7 Cl1 . . 2_645 0.9300 2.7100 3.584(2) 157.00 yes

loop_
_geom_torsion_atom_site_label_1
_geom_torsion_atom_site_label_2
_geom_torsion_atom_site_label_3
_geom_torsion_atom_site_label_4
_geom_torsion_site_symmetry_1
_geom_torsion_site_symmetry_2
_geom_torsion_site_symmetry_3
_geom_torsion_site_symmetry_4
_geom_torsion
_geom_torsion_publ_flag
N2 C8 C9 C4 . . . . 179.45(15) ?
N2 C8 C9 C5 . . . . -0.5(2) ?
N2 C7 C6 C5 . . . . 0.0(3) ?
N1 C1 C8 N2 . . . . 1.9(2) ?
N1 C1 C8 C9 . . . . -179.12(16) ?
N1 C1 C2 C3 . . . . 178.65(17) ?
C1 C8 C9 C4 . . . . 0.5(2) ?
C1 C8 C9 C5 . . . . -179.45(16) ?
C1 C2 C3 C4 . . . . 0.5(3) ?
C8 N2 C7 C6 . . . . 1.6(3) ?
C8 C1 C2 C3 . . . . -1.2(3) ?
C8 C9 C4 C3 . . . . -1.2(3) ?
C8 C9 C5 C6 . . . . 2.0(3) ?
C9 C4 C3 C2 . . . . 0.7(3) ?
C9 C5 C6 C7 . . . . -1.8(3) ?
C4 C9 C5 C6 . . . . -177.92(18) ?
C2 C1 C8 N2 . . . . -178.25(16) ?
C2 C1 C8 C9 . . . . 0.7(3) ?
C7 N2 C8 C1 . . . . 177.61(17) ?
C7 N2 C8 C9 . . . . -1.3(3) ?
C5 C9 C4 C3 . . . . 178.74(18) ?

_cod_database_fobs_code 2022849
